data_1513461
loop_
_publ_author_name
'Yasu, Yusuke'
'Arai, Yusuke'
'Tomita, Ren'
'Koike, Takashi'
'Akita, Munetaka'

_publ_section_title
;
 Highly Regio- and Diastereoselective Synthesis of CF3-Substituted
 Lactones via Photoredox-Catalyzed Carbolactonization of Alkenoic Acids.
;
_journal_issue 3
_journal_name_full 'Organic letters'
_journal_page_first 780
_journal_page_last 783
_journal_paper_doi 10.1021/ol403500y
_journal_volume 16
_journal_year 2014
_chemical_formula_sum 'C13 H9 F3 O2 S'
_chemical_formula_weight 286.26
_chemical_name_systematic
;
 ?
;
_space_group_crystal_system triclinic
_space_group_IT_number 2
_space_group_name_Hall '-P 1'
_space_group_name_H-M_alt 'P -1'
_symmetry_space_group_name_Hall '-P 1'
_symmetry_space_group_name_H-M 'P -1'
_atom_sites_solution_hydrogens geom
_audit_creation_method SHELXL-2013
_cell_angle_alpha 74.729(5)
_cell_angle_beta 80.666(5)
_cell_angle_gamma 79.881(5)
_cell_formula_units_Z 2
_cell_length_a 5.119(2)
_cell_length_b 8.730(3)
_cell_length_c 14.233(6)
_cell_measurement_temperature 90(2)
_cell_volume 599.5(4)
_computing_structure_refinement 'SHELXL-2013 (Sheldrick, 2013)'
_diffrn_ambient_temperature 90(2)
_diffrn_measured_fraction_theta_full 0.977
_diffrn_measured_fraction_theta_max 0.868
_diffrn_radiation_type MoK\a
_diffrn_radiation_wavelength 0.71073
_diffrn_reflns_av_R_equivalents 0.0188
_diffrn_reflns_av_unetI/netI 0.0420
_diffrn_reflns_Laue_measured_fraction_full 0.977
_diffrn_reflns_Laue_measured_fraction_max 0.868
_diffrn_reflns_limit_h_max 6
_diffrn_reflns_limit_h_min -6
_diffrn_reflns_limit_k_max 11
_diffrn_reflns_limit_k_min -6
_diffrn_reflns_limit_l_max 18
_diffrn_reflns_limit_l_min -19
_diffrn_reflns_number 3564
_diffrn_reflns_point_group_measured_fraction_full 0.977
_diffrn_reflns_point_group_measured_fraction_max 0.868
_diffrn_reflns_theta_full 25.242
_diffrn_reflns_theta_max 28.934
_diffrn_reflns_theta_min 1.494
_exptl_absorpt_coefficient_mu 0.302
_exptl_crystal_density_diffrn 1.586
_exptl_crystal_F_000 292
_exptl_crystal_size_max 0.200
_exptl_crystal_size_mid 0.100
_exptl_crystal_size_min 0.100
_refine_diff_density_max 0.579
_refine_diff_density_min -0.290
_refine_diff_density_rms 0.076
_refine_ls_extinction_method none
_refine_ls_goodness_of_fit_ref 1.100
_refine_ls_hydrogen_treatment constr
_refine_ls_matrix_type full
_refine_ls_number_parameters 172
_refine_ls_number_reflns 2745
_refine_ls_number_restraints 0
_refine_ls_restrained_S_all 1.100
_refine_ls_R_factor_all 0.0599
_refine_ls_R_factor_gt 0.0447
_refine_ls_shift/su_max 0.000
_refine_ls_shift/su_mean 0.000
_refine_ls_structure_factor_coef Fsqd
_refine_ls_weighting_details
;
 w=1/[\s^2^(Fo^2^)+(0.0320P)^2^+1.0842P]
 where P=(Fo^2^+2Fc^2^)/3
;
_refine_ls_weighting_scheme calc
_refine_ls_wR_factor_gt 0.1175
_refine_ls_wR_factor_ref 0.1234
_reflns_Friedel_coverage 0.000
_reflns_number_gt 2188
_reflns_number_total 2745
_reflns_threshold_expression 'I > 2\s(I)'
_cod_data_source_file ol403500y_si_002.cif
_cod_data_source_block 2421_0maa
_cod_original_cell_volume 599.6(4)
_cod_database_code 1513461
_shelx_space_group_comment
;
The symmetry employed for this shelxl refinement is uniquely defined
by the following loop, which should always be used as a source of
symmetry information in preference to the above space-group names.
They are only intended as comments.
;
_shelx_estimated_absorpt_t_min 0.942
_shelx_estimated_absorpt_t_max 0.970
_shelxl_version_number 2013-2

loop_
_space_group_symop_operation_xyz
'x, y, z'
'-x, -y, -z'

loop_
_atom_site_label
_atom_site_type_symbol
_atom_site_fract_x
_atom_site_fract_y
_atom_site_fract_z
_atom_site_U_iso_or_equiv
_atom_site_adp_type
_atom_site_occupancy
_atom_site_site_symmetry_order
_atom_site_calc_flag
_atom_site_refinement_flags_posn
_atom_site_refinement_flags_adp
S1 S 0.50598(14) 0.72884(8) 0.45760(5) 0.02335(18) Uani 1 1 d . .
O2 O 1.1114(3) 1.0676(2) 0.31049(14) 0.0185(4) Uani 1 1 d . .
O1 O 1.1239(4) 1.2740(2) 0.37320(14) 0.0241(4) Uani 1 1 d . .
C5 C 0.9224(5) 1.2556(3) 0.1016(2) 0.0227(6) Uani 1 1 d . .
C3 C 0.7863(5) 1.1822(3) 0.20053(19) 0.0167(5) Uani 1 1 d . .
H3 H 0.6025 1.1642 0.1948 0.020 Uiso 1 1 calc R U
C1 C 1.0173(5) 1.2160(3) 0.32518(18) 0.0165(5) Uani 1 1 d . .
C4 C 0.9495(5) 1.0223(3) 0.25039(18) 0.0160(5) Uani 1 1 d . .
H4 H 1.0677 0.9742 0.1993 0.019 Uiso 1 1 calc R U
C2 C 0.7727(5) 1.2852(3) 0.27287(19) 0.0178(5) Uani 1 1 d . .
H2A H 0.7790 1.3990 0.2382 0.021 Uiso 1 1 calc R U
H2B H 0.6071 1.2773 0.3197 0.021 Uiso 1 1 calc R U
F1 F 0.7827(4) 1.3927(2) 0.05809(13) 0.0343(4) Uani 1 1 d . .
F2 F 1.1677(3) 1.2890(2) 0.10606(12) 0.0314(4) Uani 1 1 d . .
F3 F 0.9579(4) 1.1579(2) 0.04046(12) 0.0355(4) Uani 1 1 d . .
C12 C 0.6262(5) 0.8224(3) 0.1696(2) 0.0208(5) Uani 1 1 d . .
H12 H 0.7334 0.8882 0.1199 0.025 Uiso 1 1 calc R U
C8 C 0.4683(5) 0.7187(3) 0.3404(2) 0.0187(5) Uani 1 1 d . .
C6 C 0.7716(5) 0.9046(3) 0.31204(19) 0.0165(5) Uani 1 1 d . .
C7 C 0.7264(5) 0.8674(3) 0.4107(2) 0.0199(5) Uani 1 1 d . .
H7 H 0.8075 0.9127 0.4505 0.024 Uiso 1 1 calc R U
C13 C 0.6271(5) 0.8190(3) 0.26839(19) 0.0168(5) Uani 1 1 d . .
C10 C 0.3070(5) 0.6332(3) 0.2173(2) 0.0245(6) Uani 1 1 d . .
H10 H 0.1976 0.5715 0.1988 0.029 Uiso 1 1 calc R U
C9 C 0.3044(5) 0.6267(3) 0.3158(2) 0.0225(6) Uani 1 1 d . .
H9 H 0.1947 0.5617 0.3649 0.027 Uiso 1 1 calc R U
C11 C 0.4678(5) 0.7291(3) 0.1449(2) 0.0235(6) Uani 1 1 d . .
H11 H 0.4686 0.7303 0.0779 0.028 Uiso 1 1 calc R U

loop_
_atom_site_aniso_label
_atom_site_aniso_U_11
_atom_site_aniso_U_22
_atom_site_aniso_U_33
_atom_site_aniso_U_23
_atom_site_aniso_U_13
_atom_site_aniso_U_12
S1 0.0288(4) 0.0209(3) 0.0187(3) -0.0003(3) -0.0012(3) -0.0073(3)
O2 0.0152(8) 0.0169(8) 0.0245(10) -0.0053(7) -0.0069(7) -0.0004(7)
O1 0.0271(10) 0.0232(10) 0.0248(11) -0.0052(8) -0.0068(8) -0.0085(8)
C5 0.0214(13) 0.0252(13) 0.0192(13) 0.0001(11) -0.0044(10) -0.0036(10)
C3 0.0122(11) 0.0188(12) 0.0177(13) -0.0019(10) -0.0031(9) -0.0010(9)
C1 0.0153(11) 0.0162(11) 0.0157(13) -0.0005(10) 0.0014(9) -0.0048(9)
C4 0.0142(11) 0.0169(11) 0.0161(12) -0.0037(10) -0.0024(9) 0.0000(9)
C2 0.0155(11) 0.0162(11) 0.0190(13) -0.0021(10) -0.0010(10) 0.0005(9)
F1 0.0376(10) 0.0306(9) 0.0267(10) 0.0099(8) -0.0091(8) -0.0040(8)
F2 0.0220(8) 0.0416(10) 0.0262(9) 0.0022(8) 0.0019(7) -0.0133(7)
F3 0.0469(11) 0.0424(11) 0.0175(9) -0.0097(8) 0.0018(8) -0.0087(8)
C12 0.0185(12) 0.0231(13) 0.0207(14) -0.0076(11) -0.0011(10) -0.0007(10)
C8 0.0186(12) 0.0131(11) 0.0227(14) -0.0038(10) -0.0036(10) 0.0027(9)
C6 0.0131(11) 0.0145(11) 0.0204(13) -0.0042(10) -0.0019(9) 0.0018(9)
C7 0.0203(12) 0.0170(12) 0.0214(14) -0.0016(10) -0.0037(10) -0.0034(9)
C13 0.0133(11) 0.0145(11) 0.0217(13) -0.0050(10) -0.0024(9) 0.0017(9)
C10 0.0202(13) 0.0181(12) 0.0390(17) -0.0121(12) -0.0091(12) 0.0005(10)
C9 0.0164(12) 0.0150(12) 0.0350(16) -0.0052(11) -0.0019(11) -0.0016(9)
C11 0.0222(13) 0.0241(13) 0.0272(15) -0.0120(12) -0.0084(11) 0.0024(10)

loop_
_atom_type_symbol
_atom_type_description
_atom_type_scat_dispersion_real
_atom_type_scat_dispersion_imag
_atom_type_scat_source
C C 0.0033 0.0016 'International Tables Vol C Tables 4.2.6.8 and 6.1.1.4'
H H 0.0000 0.0000 'International Tables Vol C Tables 4.2.6.8 and 6.1.1.4'
O O 0.0106 0.0060 'International Tables Vol C Tables 4.2.6.8 and 6.1.1.4'
F F 0.0171 0.0103 'International Tables Vol C Tables 4.2.6.8 and 6.1.1.4'
S S 0.1246 0.1234 'International Tables Vol C Tables 4.2.6.8 and 6.1.1.4'

loop_
_geom_angle_atom_site_label_1
_geom_angle_atom_site_label_2
_geom_angle_atom_site_label_3
_geom_angle
C7 S1 C8 91.33(13)
C1 O2 C4 111.53(17)
F1 C5 F3 106.8(2)
F1 C5 F2 106.8(2)
F3 C5 F2 106.3(2)
F1 C5 C3 112.1(2)
F3 C5 C3 111.9(2)
F2 C5 C3 112.5(2)
C5 C3 C2 111.8(2)
C5 C3 C4 111.8(2)
C2 C3 C4 102.53(19)
C5 C3 H3 110.2
C2 C3 H3 110.2
C4 C3 H3 110.2
O1 C1 O2 121.4(2)
O1 C1 C2 129.0(2)
O2 C1 C2 109.6(2)
O2 C4 C6 110.8(2)
O2 C4 C3 104.74(18)
C6 C4 C3 111.87(19)
O2 C4 H4 109.8
C6 C4 H4 109.8
C3 C4 H4 109.8
C1 C2 C3 103.96(19)
C1 C2 H2A 111.0
C3 C2 H2A 111.0
C1 C2 H2B 111.0
C3 C2 H2B 111.0
H2A C2 H2B 109.0
C11 C12 C13 119.5(3)
C11 C12 H12 120.3
C13 C12 H12 120.3
C9 C8 C13 121.9(3)
C9 C8 S1 126.9(2)
C13 C8 S1 111.18(19)
C7 C6 C13 112.9(2)
C7 C6 C4 125.6(2)
C13 C6 C4 121.5(2)
C6 C7 S1 113.3(2)
C6 C7 H7 123.4
S1 C7 H7 123.4
C12 C13 C8 118.8(2)
C12 C13 C6 129.8(3)
C8 C13 C6 111.4(2)
C9 C10 C11 121.1(2)
C9 C10 H10 119.4
C11 C10 H10 119.4
C10 C9 C8 117.9(3)
C10 C9 H9 121.1
C8 C9 H9 121.1
C12 C11 C10 120.8(3)
C12 C11 H11 119.6
C10 C11 H11 119.6

loop_
_geom_bond_atom_site_label_1
_geom_bond_atom_site_label_2
_geom_bond_distance
S1 C7 1.730(3)
S1 C8 1.737(3)
O2 C1 1.359(3)
O2 C4 1.449(3)
O1 C1 1.193(3)
C5 F1 1.334(3)
C5 F3 1.344(3)
C5 F2 1.352(3)
C5 C3 1.497(4)
C3 C2 1.522(3)
C3 C4 1.553(3)
C3 H3 1.0000
C1 C2 1.512(3)
C4 C6 1.500(4)
C4 H4 1.0000
C2 H2A 0.9900
C2 H2B 0.9900
C12 C11 1.386(4)
C12 C13 1.399(4)
C12 H12 0.9500
C8 C9 1.398(4)
C8 C13 1.409(4)
C6 C7 1.346(4)
C6 C13 1.442(3)
C7 H7 0.9500
C10 C9 1.385(4)
C10 C11 1.398(4)
C10 H10 0.9500
C9 H9 0.9500
C11 H11 0.9500
